data_7710052
loop_
_publ_author_name
'Viau, Lydie'
'Knorr, Michael'
'Knauer, Lena'
'Brieger, Lukas'
'Strohman, Carsten'

_publ_section_title
;
 2,2&#x2019;-Ethylenebis(1,3-dithiane) as polydentate m2-, m4- and
 m5-assembling ligand for the construction of sulphur-rich Cu(I), Hg(II)
 and heterometallic Cu(I)/Hg(II) coordination polymers featuring uncommon
 network architectures
;
_journal_name_full 'Dalton Transactions'
_journal_paper_doi 10.1039/D2DT00800A
_journal_year 2022
_chemical_formula_moiety 'C10 H18 S4'
_chemical_formula_sum 'C10 H18 S4'
_chemical_formula_weight 266.48
_space_group_crystal_system monoclinic
_space_group_IT_number 14
_space_group_name_Hall '-P 2yn'
_space_group_name_H-M_alt 'P 1 21/n 1'
_atom_sites_solution_hydrogens geom
_atom_sites_solution_primary dual
_audit_creation_date 2021-02-16
_audit_creation_method
;
Olex2 1.3-alpha
(compiled 2020.11.12 svn.r5f609507 for OlexSys, GUI svn.r6257)
;
_audit_update_record
;
2022-03-29 deposited with the CCDC.	2022-04-18 downloaded from the CCDC.
;
_cell_angle_alpha 90
_cell_angle_beta 92.676(4)
_cell_angle_gamma 90
_cell_formula_units_Z 2
_cell_length_a 4.8578(3)
_cell_length_b 10.6581(6)
_cell_length_c 12.0302(11)
_cell_measurement_reflns_used 870
_cell_measurement_temperature 100
_cell_measurement_theta_max 27.08
_cell_measurement_theta_min 4.62
_cell_volume 622.18(8)
_computing_cell_refinement 'SAINT V8.38A (Bruker, 2018)'
_computing_data_collection 'APEX4 v2021.10-0 (Bruker, 2021)'
_computing_data_reduction 'SAINT V8.38A (Bruker, 2018)'
_computing_molecular_graphics 'Olex2 1.3-alpha (Dolomanov et al., 2009)'
_computing_publication_material 'Olex2 1.3-alpha (Dolomanov et al., 2009)'
_computing_structure_refinement 'XL  (Sheldrick, 2008)'
_computing_structure_solution 'XT  (Sheldrick, 2015)'
_diffrn_ambient_temperature 100.0
_diffrn_detector 'Bruker D8 VENTURE area detector'
_diffrn_detector_area_resol_mean 10.4167
_diffrn_detector_type 'CPAD PHOTON II area detector'
_diffrn_measured_fraction_theta_full 0.996
_diffrn_measured_fraction_theta_max 0.997
_diffrn_measurement_device 'four-circle diffractometer'
_diffrn_measurement_device_type 'Bruker D8 Venture'
_diffrn_measurement_method '\f and \w scans'
_diffrn_radiation_monochromator 'HELIOS mirror optics'
_diffrn_radiation_probe x-ray
_diffrn_radiation_type MoK\a
_diffrn_radiation_wavelength 0.71073
_diffrn_reflns_av_R_equivalents 0.0306
_diffrn_reflns_av_unetI/netI 0.0263
_diffrn_reflns_Laue_measured_fraction_full 0.996
_diffrn_reflns_Laue_measured_fraction_max 0.997
_diffrn_reflns_limit_h_max 8
_diffrn_reflns_limit_h_min -8
_diffrn_reflns_limit_k_max 17
_diffrn_reflns_limit_k_min -17
_diffrn_reflns_limit_l_max 20
_diffrn_reflns_limit_l_min -18
_diffrn_reflns_number 12460
_diffrn_reflns_point_group_measured_fraction_full 0.996
_diffrn_reflns_point_group_measured_fraction_max 0.997
_diffrn_reflns_theta_full 25.242
_diffrn_reflns_theta_max 36.366
_diffrn_reflns_theta_min 2.554
_diffrn_source 'microfocus sealed X-ray tube'
_diffrn_source_current 1.0
_diffrn_source_power 0.05
_diffrn_source_type 'Incoatec I\ms'
_diffrn_source_voltage 50.0
_diffrn_standards_number 0
_exptl_absorpt_coefficient_mu 0.725
_exptl_absorpt_correction_T_max 0.5676
_exptl_absorpt_correction_T_min 0.4554
_exptl_absorpt_correction_type multi-scan
_exptl_absorpt_process_details
'SADABS-2016/2 (Bruker,2016/2) was used for absorption correction. wR2(int) was 0.1350 before and 0.0548 after correction. The Ratio of minimum to maximum transmission is 0.8023. The \l/2 correction factor is Not present.'
_exptl_crystal_colour colourless
_exptl_crystal_colour_primary colourless
_exptl_crystal_density_diffrn 1.422
_exptl_crystal_description needle
_exptl_crystal_F_000 284
_exptl_crystal_size_max 1.177
_exptl_crystal_size_mid 0.158
_exptl_crystal_size_min 0.14
_refine_diff_density_max 0.441
_refine_diff_density_min -0.279
_refine_diff_density_rms 0.056
_refine_ls_extinction_method none
_refine_ls_goodness_of_fit_ref 1.056
_refine_ls_hydrogen_treatment constr
_refine_ls_matrix_type full
_refine_ls_number_parameters 64
_refine_ls_number_reflns 3000
_refine_ls_number_restraints 0
_refine_ls_restrained_S_all 1.056
_refine_ls_R_factor_all 0.0255
_refine_ls_R_factor_gt 0.0215
_refine_ls_shift/su_max 0.002
_refine_ls_shift/su_mean 0.000
_refine_ls_structure_factor_coef Fsqd
_refine_ls_weighting_details 'w=1/[\s^2^(Fo^2^)+(0.0221P)^2^+0.1124P] where P=(Fo^2^+2Fc^2^)/3'
_refine_ls_weighting_scheme calc
_refine_ls_wR_factor_gt 0.0544
_refine_ls_wR_factor_ref 0.0566
_reflns_Friedel_coverage 0.000
_reflns_number_gt 2726
_reflns_number_total 3000
_reflns_threshold_expression 'I > 2\s(I)'
_cod_data_source_file d2dt00800a2.cif
_cod_data_source_block b1701_0m
_cod_database_code 7710052
_shelx_shelxl_version_number 2018/3
_shelx_space_group_comment
;
The symmetry employed for this shelxl refinement is uniquely defined
by the following loop, which should always be used as a source of
symmetry information in preference to the above space-group names.
They are only intended as comments.
;
_shelx_estimated_absorpt_t_max 0.905
_shelx_estimated_absorpt_t_min 0.483
_olex2_refinement_description
;
1. Fixed Uiso
 At 1.2 times of:
  All C(H) groups, All C(H,H) groups
2.a Ternary CH refined with riding coordinates:
 C1(H1)
2.b Secondary CH2 refined with riding coordinates:
 C2(H2A,H2B), C3(H3A,H3B), C4(H4A,H4B), C5(H5A,H5B)
;
_olex2_submission_special_instructions 'No special instructions were received'

loop_
_space_group_symop_operation_xyz
'x, y, z'
'-x+1/2, y+1/2, -z+1/2'
'-x, -y, -z'
'x-1/2, -y-1/2, z-1/2'

loop_
_atom_site_label
_atom_site_type_symbol
_atom_site_fract_x
_atom_site_fract_y
_atom_site_fract_z
_atom_site_U_iso_or_equiv
_atom_site_adp_type
_atom_site_occupancy
_atom_site_site_symmetry_order
_atom_site_calc_flag
_atom_site_refinement_flags_posn
_atom_site_refinement_flags_adp
_atom_site_refinement_flags_occupancy
_atom_site_disorder_assembly
_atom_site_disorder_group
S1 S 0.38966(3) 0.68650(2) 0.27249(2) 0.01335(4) Uani 1 1 d . . . . .
S2 S 0.55383(4) 0.77004(2) 0.50612(2) 0.01489(4) Uani 1 1 d . . . . .
C1 C 0.56245(13) 0.64485(6) 0.40421(5) 0.01228(10) Uani 1 1 d . . . . .
H1 H 0.759212 0.624679 0.390850 0.015 Uiso 1 1 calc R U . . .
C2 C 0.42412(14) 0.52745(6) 0.44841(6) 0.01485(11) Uani 1 1 d . . . . .
H2A H 0.414175 0.463008 0.389093 0.018 Uiso 1 1 calc R U . . .
H2B H 0.233158 0.548511 0.466960 0.018 Uiso 1 1 calc R U . . .
C3 C 0.60324(15) 0.81841(7) 0.23645(6) 0.01609(12) Uani 1 1 d . . . . .
H3A H 0.794568 0.788528 0.229304 0.019 Uiso 1 1 calc R U . . .
H3B H 0.537019 0.851191 0.162988 0.019 Uiso 1 1 calc R U . . .
C4 C 0.60509(15) 0.92505(6) 0.32057(6) 0.01712(12) Uani 1 1 d . . . . .
H4A H 0.412956 0.951614 0.331519 0.021 Uiso 1 1 calc R U . . .
H4B H 0.704645 0.997532 0.290267 0.021 Uiso 1 1 calc R U . . .
C5 C 0.74053(15) 0.88880(7) 0.43267(6) 0.01686(12) Uani 1 1 d . . . . .
H5A H 0.757716 0.964736 0.479882 0.020 Uiso 1 1 calc R U . . .
H5B H 0.928845 0.857565 0.420852 0.020 Uiso 1 1 calc R U . . .

loop_
_atom_site_aniso_label
_atom_site_aniso_U_11
_atom_site_aniso_U_22
_atom_site_aniso_U_33
_atom_site_aniso_U_23
_atom_site_aniso_U_13
_atom_site_aniso_U_12
S1 0.01583(7) 0.01228(7) 0.01172(7) 0.00106(5) -0.00157(5) 0.00031(5)
S2 0.02055(8) 0.01261(7) 0.01149(7) -0.00013(5) 0.00044(5) -0.00209(6)
C1 0.0138(2) 0.0108(2) 0.0121(2) 0.00123(19) -0.00063(19) 0.0001(2)
C2 0.0159(3) 0.0122(2) 0.0161(3) 0.0033(2) -0.0028(2) -0.0023(2)
C3 0.0178(3) 0.0164(3) 0.0143(3) 0.0034(2) 0.0031(2) 0.0002(2)
C4 0.0197(3) 0.0121(3) 0.0197(3) 0.0039(2) 0.0025(2) -0.0010(2)
C5 0.0179(3) 0.0130(3) 0.0196(3) 0.0002(2) 0.0001(2) -0.0037(2)

loop_
_atom_type_symbol
_atom_type_description
_atom_type_scat_dispersion_real
_atom_type_scat_dispersion_imag
_atom_type_scat_source
C C 0.0033 0.0016 'International Tables Vol C Tables 4.2.6.8 and 6.1.1.4'
H H 0.0000 0.0000 'International Tables Vol C Tables 4.2.6.8 and 6.1.1.4'
S S 0.1246 0.1234 'International Tables Vol C Tables 4.2.6.8 and 6.1.1.4'

loop_
_geom_angle_atom_site_label_1
_geom_angle_atom_site_label_2
_geom_angle_atom_site_label_3
_geom_angle
_geom_angle_site_symmetry_1
_geom_angle_site_symmetry_3
_geom_angle_publ_flag
C3 S1 C1 98.75(3) . . ?
C5 S2 C1 99.00(3) . . ?
S1 C1 S2 112.72(3) . . ?
S1 C1 H1 108.6 . . ?
S2 C1 H1 108.6 . . ?
C2 C1 S1 108.15(4) . . ?
C2 C1 S2 110.05(4) . . ?
C2 C1 H1 108.6 . . ?
C1 C2 C2 113.12(7) . 3_666 ?
C1 C2 H2A 109.0 . . ?
C1 C2 H2B 109.0 . . ?
C2 C2 H2A 109.0 3_666 . ?
C2 C2 H2B 109.0 3_666 . ?
H2A C2 H2B 107.8 . . ?
S1 C3 H3A 108.8 . . ?
S1 C3 H3B 108.8 . . ?
H3A C3 H3B 107.7 . . ?
C4 C3 S1 113.96(5) . . ?
C4 C3 H3A 108.8 . . ?
C4 C3 H3B 108.8 . . ?
C3 C4 H4A 109.0 . . ?
C3 C4 H4B 109.0 . . ?
C3 C4 C5 112.86(6) . . ?
H4A C4 H4B 107.8 . . ?
C5 C4 H4A 109.0 . . ?
C5 C4 H4B 109.0 . . ?
S2 C5 H5A 108.8 . . ?
S2 C5 H5B 108.8 . . ?
C4 C5 S2 113.82(5) . . ?
C4 C5 H5A 108.8 . . ?
C4 C5 H5B 108.8 . . ?
H5A C5 H5B 107.7 . . ?

loop_
_geom_bond_atom_site_label_1
_geom_bond_atom_site_label_2
_geom_bond_distance
_geom_bond_site_symmetry_2
_geom_bond_publ_flag
S1 C1 1.8134(6) . ?
S1 C3 1.8119(7) . ?
S2 C1 1.8139(7) . ?
S2 C5 1.8111(7) . ?
C1 H1 1.0000 . ?
C1 C2 1.5275(9) . ?
C2 C2 1.5301(13) 3_666 ?
C2 H2A 0.9900 . ?
C2 H2B 0.9900 . ?
C3 H3A 0.9900 . ?
C3 H3B 0.9900 . ?
C3 C4 1.5216(10) . ?
C4 H4A 0.9900 . ?
C4 H4B 0.9900 . ?
C4 C5 1.5225(10) . ?
C5 H5A 0.9900 . ?
C5 H5B 0.9900 . ?

loop_
_geom_torsion_atom_site_label_1
_geom_torsion_atom_site_label_2
_geom_torsion_atom_site_label_3
_geom_torsion_atom_site_label_4
_geom_torsion
_geom_torsion_site_symmetry_1
_geom_torsion_site_symmetry_2
_geom_torsion_site_symmetry_3
_geom_torsion_site_symmetry_4
_geom_torsion_publ_flag
S1 C1 C2 C2 172.28(6) . . . 3_666 ?
S1 C3 C4 C5 66.34(7) . . . . ?
S2 C1 C2 C2 -64.19(8) . . . 3_666 ?
C1 S1 C3 C4 -60.25(6) . . . . ?
C1 S2 C5 C4 59.94(6) . . . . ?
C3 S1 C1 S2 61.41(4) . . . . ?
C3 S1 C1 C2 -176.69(5) . . . . ?
C3 C4 C5 S2 -66.06(7) . . . . ?
C5 S2 C1 S1 -61.41(4) . . . . ?
C5 S2 C1 C2 177.77(5) . . . . ?
